data_4510088
loop_
_publ_author_name
'Santra, Atanu'
'Bharadwaj, Parimal K.'

_publ_section_title
;
 Solvent-Induced Structural Diversity of Partially Fluorinated, Stable
 Pb(II) Metal--Organic Frameworks and Their Luminescence Properties
;
_journal_issue 3
_journal_name_full 'Crystal Growth &amp; Design'
_journal_page_first 1476
_journal_paper_doi 10.1021/cg500030k
_journal_volume 14
_journal_year 2014
_chemical_formula_moiety 'C78 H24 F24 O21 Pb6'
_chemical_formula_sum 'C78 H24 F24 O21 Pb6'
_chemical_formula_weight 2996.11
_chemical_name_systematic
;
 ?
;
_space_group_IT_number 15
_symmetry_cell_setting monoclinic
_symmetry_space_group_name_Hall '-C 2yc'
_symmetry_space_group_name_H-M 'C 1 2/c 1'
_atom_sites_solution_hydrogens geom
_atom_sites_solution_primary direct
_atom_sites_solution_secondary difmap
_audit_creation_method SHELXL-97
_cell_angle_alpha 90.000(5)
_cell_angle_beta 120.920(5)
_cell_angle_gamma 90.000(5)
_cell_formula_units_Z 8
_cell_length_a 44.582(5)
_cell_length_b 14.441(5)
_cell_length_c 29.792(5)
_cell_measurement_reflns_used 999
_cell_measurement_temperature 100(2)
_cell_measurement_theta_max 28.36
_cell_measurement_theta_min 2.52
_cell_volume 16455(7)
_computing_structure_refinement 'SHELXL-97 (Sheldrick, 1997)'
_diffrn_ambient_temperature 100(2)
_diffrn_measured_fraction_theta_full 0.998
_diffrn_measured_fraction_theta_max 0.998
_diffrn_radiation_monochromator graphite
_diffrn_radiation_source 'fine-focus sealed tube'
_diffrn_radiation_type MoK\a
_diffrn_radiation_wavelength 0.71069
_diffrn_reflns_av_R_equivalents 0.0561
_diffrn_reflns_av_sigmaI/netI 0.0545
_diffrn_reflns_limit_h_max 54
_diffrn_reflns_limit_h_min -53
_diffrn_reflns_limit_k_max 17
_diffrn_reflns_limit_k_min -17
_diffrn_reflns_limit_l_max 36
_diffrn_reflns_limit_l_min -32
_diffrn_reflns_number 58097
_diffrn_reflns_theta_full 25.50
_diffrn_reflns_theta_max 25.50
_diffrn_reflns_theta_min 1.97
_exptl_absorpt_coefficient_mu 12.360
_exptl_absorpt_correction_T_max 0.7457
_exptl_absorpt_correction_T_min 0.5509
_exptl_absorpt_correction_type empirical
_exptl_absorpt_process_details Sadabs
_exptl_crystal_colour colorless
_exptl_crystal_density_diffrn 2.419
_exptl_crystal_density_method 'not measured'
_exptl_crystal_description Block
_exptl_crystal_F_000 10944
_exptl_crystal_size_max 0.33
_exptl_crystal_size_mid 0.23
_exptl_crystal_size_min 0.15
_platon_squeeze_details ' ?'
_refine_diff_density_max 2.398
_refine_diff_density_min -2.513
_refine_diff_density_rms 0.247
_refine_ls_extinction_method none
_refine_ls_goodness_of_fit_ref 1.073
_refine_ls_hydrogen_treatment mixed
_refine_ls_matrix_type full
_refine_ls_number_parameters 1038
_refine_ls_number_reflns 15307
_refine_ls_number_restraints 8
_refine_ls_restrained_S_all 1.073
_refine_ls_R_factor_all 0.0631
_refine_ls_R_factor_gt 0.0413
_refine_ls_shift/su_max 0.012
_refine_ls_shift/su_mean 0.001
_refine_ls_structure_factor_coef Fsqd
_refine_ls_weighting_details 'calc w=1/[\s^2^(Fo^2^)+(0.0591P)^2^+22.7605P] where P=(Fo^2^+2Fc^2^)/3'
_refine_ls_weighting_scheme calc
_refine_ls_wR_factor_gt 0.1033
_refine_ls_wR_factor_ref 0.1103
_reflns_number_gt 11397
_reflns_number_total 15307
_reflns_threshold_expression >2sigma(I)
_cod_data_source_file cg500030k_si_002.cif
_cod_data_source_block complex5
_cod_depositor_comments
;
The following automatic conversions were performed:

'_symmetry_cell_setting' value 'Monoclinic' changed to 'monoclinic'
according to
/usr/data/users/saulius/crontab/automatic-downloads/current/ACS/lib/dictionaries/cif_core.dic
dictionary named 'cif_core.dic' version 2.4.2 from
2011-04-26.

'_exptl_absorpt_correction_type' value 'Empirical'
changed to 'empirical' according to
/usr/data/users/saulius/crontab/automatic-downloads/current/ACS/lib/dictionaries/cif_core.dic
dictionary named 'cif_core.dic' version 2.4.2 from 2011-04-26.

Automatic conversion script
Id: cif_fix_values 2281 2013-09-26 08:29:07Z andrius 
;
_cod_original_sg_symbol_H-M c2/c
_cod_database_code 4510088

loop_
_symmetry_equiv_pos_as_xyz
'x, y, z'
'-x, y, -z+1/2'
'x+1/2, y+1/2, z'
'-x+1/2, y+1/2, -z+1/2'
'-x, -y, -z'
'x, -y, z-1/2'
'-x+1/2, -y+1/2, -z'
'x+1/2, -y+1/2, z-1/2'

loop_
_atom_site_label
_atom_site_type_symbol
_atom_site_fract_x
_atom_site_fract_y
_atom_site_fract_z
_atom_site_U_iso_or_equiv
_atom_site_adp_type
_atom_site_occupancy
_atom_site_symmetry_multiplicity
_atom_site_calc_flag
_atom_site_refinement_flags
Pb1 Pb 0.889961(10) 0.12835(2) 0.654939(13) 0.01218(9) Uani 1 1 d .
Pb2 Pb 0.946423(10) 0.24909(2) 0.608434(13) 0.01377(9) Uani 1 1 d .
Pb3 Pb 0.873268(10) 0.36329(2) 0.603340(13) 0.01157(9) Uani 1 1 d .
Pb4 Pb 0.804321(10) 0.17447(2) 0.521222(14) 0.01571(10) Uani 1 1 d .
Pb5 Pb 0.815212(11) 0.24530(2) 0.647622(15) 0.02007(10) Uani 1 1 d .
Pb6 Pb 0.953837(10) 0.31533(2) 0.737848(13) 0.01539(10) Uani 1 1 d .
F1 F 0.9580(3) 0.7189(5) 0.5246(4) 0.098(4) Uani 1 1 d .
F2 F 0.9154(3) 0.7509(6) 0.5278(4) 0.093(3) Uani 1 1 d .
F3 F 0.9593(2) 0.8407(4) 0.5618(3) 0.054(2) Uani 1 1 d .
F4 F 0.9364(2) 0.7790(5) 0.6801(3) 0.068(3) Uani 1 1 d .
F5 F 0.9124(2) 0.8497(6) 0.6061(4) 0.075(3) Uani 1 1 d .
F6 F 0.9187(2) 0.9198(5) 0.6751(4) 0.071(3) Uani 1 1 d .
F7 F 0.8917(3) 0.5692(5) 0.4675(4) 0.086(3) Uani 1 1 d .
F8 F 0.8599(3) 0.5873(6) 0.3860(4) 0.094(4) Uani 1 1 d .
F9 F 0.9137(2) 0.5582(5) 0.4177(3) 0.064(2) Uani 1 1 d .
F10 F 0.9641(6) 0.4064(16) 0.3672(9) 0.270(10) Uiso 1 1 d .
F11 F 0.9471(4) 0.4074(15) 0.4185(5) 0.209(9) Uani 1 1 d .
F12 F 0.9300(6) 0.2766(13) 0.3565(7) 0.234(9) Uani 1 1 d .
F13 F 0.7906(2) -0.1287(6) 0.4039(3) 0.076(3) Uani 1 1 d .
F14 F 0.8034(2) -0.1096(7) 0.3439(3) 0.089(3) Uani 1 1 d .
F15 F 0.8233(2) -0.2284(5) 0.3935(4) 0.070(3) Uani 1 1 d .
F16 F 0.8392(3) 0.0536(6) 0.3369(4) 0.093(4) Uani 1 1 d .
F17 F 0.8912(4) 0.0803(5) 0.3588(4) 0.102(4) Uani 1 1 d .
F18 F 0.8530(3) 0.0583(5) 0.2786(3) 0.107(4) Uani 1 1 d .
F19 F 0.8755(4) -0.2252(6) 0.7248(3) 0.145(6) Uani 1 1 d .
F20 F 0.8652(2) -0.3353(5) 0.6712(3) 0.070(3) Uani 1 1 d .
F21 F 0.8302(4) -0.3138(7) 0.7013(4) 0.149(6) Uani 1 1 d .
F22 F 0.8596(3) -0.2714(6) 0.5685(4) 0.089(3) Uani 1 1 d .
F23 F 0.8174(3) -0.2656(6) 0.4920(4) 0.108(4) Uani 1 1 d .
F24 F 0.8536(3) -0.3763(5) 0.5138(5) 0.094(4) Uani 1 1 d .
O1 O 0.9791(2) 0.3910(4) 0.6734(3) 0.0294(18) Uani 1 1 d .
O2 O 0.9348(2) 0.4201(4) 0.5936(3) 0.0274(17) Uani 1 1 d .
O3 O 0.95175(19) 0.1495(4) 0.7581(3) 0.0206(16) Uani 1 1 d .
O4 O 0.99179(18) 0.1802(4) 0.6954(2) 0.0180(15) Uani 1 1 d .
O5 O 0.8359(2) 0.1966(5) 0.4731(3) 0.0303(19) Uani 1 1 d .
O6 O 0.88082(19) 0.2725(4) 0.5367(2) 0.0190(16) Uani 1 1 d .
O7 O 0.90541(19) 0.4412(4) 0.6985(2) 0.0202(16) Uani 1 1 d .
O8 O 0.84921(19) 0.4083(4) 0.6625(3) 0.0199(16) Uani 1 1 d .
O9 O 0.90947(18) 0.0879(4) 0.5905(3) 0.0156(15) Uani 1 1 d .
O10 O 0.85459(18) 0.0482(4) 0.5621(2) 0.0157(15) Uani 1 1 d .
O11 O 0.88030(19) -0.2303(4) 0.2194(2) 0.0215(17) Uani 1 1 d .
O12 O 0.9241(2) -0.3031(4) 0.2871(3) 0.0265(18) Uani 1 1 d .
O13 O 0.7856(2) 0.1022(4) 0.5857(3) 0.0278(18) Uani 1 1 d .
O14 O 0.8312(2) 0.0798(4) 0.6656(3) 0.0292(19) Uani 1 1 d .
O15 O 0.77312(19) -0.6827(4) 0.5511(3) 0.0254(17) Uani 1 1 d .
O16 O 0.80232(18) 0.3402(4) 0.5096(3) 0.0212(16) Uani 1 1 d .
O17 O 0.84424(17) 0.2281(4) 0.6042(2) 0.0122(14) Uani 1 1 d .
O18 O 0.91796(17) 0.2630(4) 0.6531(2) 0.0124(14) Uani 1 1 d .
O19 O 1.0121 0.3279 0.6164 0.219(10) Uiso 1 1 d .
O20 O 0.7173(6) 0.4024(13) 0.5993(8) 0.186(8) Uiso 1 1 d D
C1 C 0.9611(3) 0.4471(6) 0.6358(4) 0.022(2) Uani 1 1 d .
C2 C 0.9713(3) 0.5462(6) 0.6423(4) 0.022(2) Uani 1 1 d .
C3 C 0.9976(3) 0.5801(6) 0.6906(4) 0.030(3) Uani 1 1 d .
H3 H 1.0099 0.5394 0.7183 0.036 Uiso 1 1 calc R
C4 C 1.0054(3) 0.6741(6) 0.6976(4) 0.031(3) Uani 1 1 d .
H4 H 1.0226 0.6955 0.7303 0.037 Uiso 1 1 calc R
C5 C 0.9880(3) 0.7376(6) 0.6561(4) 0.021(2) Uani 1 1 d .
C6 C 0.9638(3) 0.7019(6) 0.6064(4) 0.029(3) Uani 1 1 d .
C7 C 0.9549(3) 0.6071(6) 0.6007(4) 0.028(3) Uani 1 1 d .
H9 H 0.9375 0.5851 0.5683 0.033 Uiso 1 1 calc R
C8 C 0.9505(4) 0.7571(7) 0.5595(5) 0.042(3) Uani 1 1 d .
C9 C 0.9948(3) 0.8384(6) 0.6689(4) 0.022(2) Uani 1 1 d .
C10 C 0.9704(3) 0.8969(6) 0.6704(4) 0.024(2) Uani 1 1 d .
C11 C 0.9772(3) 0.9893(6) 0.6814(4) 0.023(2) Uani 1 1 d .
H14 H 0.9596 1.0282 0.6783 0.028 Uiso 1 1 calc R
C12 C 1.0099(3) 1.0255(6) 0.6970(4) 0.021(2) Uani 1 1 d .
C13 C 1.0351(3) 0.9676(6) 0.6976(4) 0.026(3) Uani 1 1 d .
H12 H 1.0572 0.9905 0.7077 0.031 Uiso 1 1 calc R
C14 C 1.0272(3) 0.8771(6) 0.6834(4) 0.032(3) Uani 1 1 d .
H11 H 1.0441 0.8396 0.6833 0.039 Uiso 1 1 calc R
C15 C 0.9366(4) 0.8610(8) 0.6606(6) 0.053(4) Uani 1 1 d .
C16 C 1.0169(3) 0.1248(6) 0.7121(4) 0.017(2) Uani 1 1 d .
C17 C 0.8609(3) 0.2510(6) 0.4895(4) 0.017(2) Uani 1 1 d .
C18 C 0.8666(3) 0.2950(6) 0.4487(4) 0.025(3) Uani 1 1 d .
C19 C 0.8786(4) 0.3870(8) 0.4557(5) 0.054(4) Uani 1 1 d .
H19 H 0.8857 0.4168 0.4873 0.065 Uiso 1 1 calc R
C20 C 0.8799(4) 0.4332(8) 0.4168(5) 0.048(4) Uani 1 1 d .
C21 C 0.8881(5) 0.5329(10) 0.4239(6) 0.070(5) Uani 1 1 d .
C22 C 0.8730(3) 0.3879(7) 0.3717(4) 0.030(3) Uani 1 1 d .
C23 C 0.8610(4) 0.2975(7) 0.3650(4) 0.037(3) Uani 1 1 d .
H22 H 0.8554 0.2664 0.3343 0.045 Uiso 1 1 calc R
C24 C 0.8570(3) 0.2523(7) 0.4020(4) 0.037(3) Uani 1 1 d .
H23 H 0.8478 0.1927 0.3956 0.044 Uiso 1 1 calc R
C25 C 0.8749(3) 0.4345(6) 0.3284(4) 0.026(3) Uani 1 1 d .
C26 C 0.8461(4) 0.4797(9) 0.2885(5) 0.050(4) Uani 1 1 d .
H29 H 0.8258 0.4833 0.2900 0.060 Uiso 1 1 calc R
C27 C 0.8465(3) 0.5190(7) 0.2472(4) 0.035(3) Uani 1 1 d .
H28 H 0.8266 0.5480 0.2208 0.042 Uiso 1 1 calc R
C28 C 0.8768(3) 0.5156(6) 0.2444(4) 0.021(2) Uani 1 1 d .
C29 C 0.9055(3) 0.4712(7) 0.2837(4) 0.034(3) Uani 1 1 d .
H26 H 0.9257 0.4672 0.2818 0.041 Uiso 1 1 calc R
C30 C 0.9053(4) 0.4321(8) 0.3262(5) 0.041(3) Uani 1 1 d .
C31 C 0.9317 0.3733 0.3614 0.136(9) Uiso 1 1 d .
C32 C 0.8771(3) 0.4419(6) 0.6988(4) 0.0142(19) Uiso 1 1 d .
C33 C 0.8815(3) 0.0502(6) 0.5570(4) 0.015(2) Uani 1 1 d .
C34 C 0.8793(3) 0.0071(6) 0.5108(4) 0.017(2) Uani 1 1 d .
C35 C 0.9085(3) 0.0138(6) 0.5039(4) 0.028(3) Uani 1 1 d .
H32 H 0.9286 0.0444 0.5286 0.034 Uiso 1 1 calc R
C36 C 0.9069(3) -0.0255(8) 0.4602(5) 0.034(3) Uani 1 1 d .
H33 H 0.9260 -0.0208 0.4557 0.041 Uiso 1 1 calc R
C37 C 0.8768(3) -0.0720(7) 0.4230(4) 0.030(3) Uani 1 1 d .
C38 C 0.8481(3) -0.0811(7) 0.4311(4) 0.030(3) Uani 1 1 d .
C39 C 0.8163(4) -0.1382(10) 0.3932(5) 0.052(4) Uani 1 1 d .
C40 C 0.8780(3) -0.1195(7) 0.3785(4) 0.031(3) Uani 1 1 d .
C41 C 0.8502(3) -0.0413(7) 0.4743(4) 0.028(3) Uani 1 1 d .
H36 H 0.8313 -0.0471 0.4793 0.034 Uiso 1 1 calc R
C42 C 0.8728(4) -0.0714(6) 0.3340(4) 0.036(3) Uani 1 1 d .
C43 C 0.8886(3) -0.2111(7) 0.3849(4) 0.030(3) Uani 1 1 d .
H43 H 0.8917 -0.2438 0.4139 0.037 Uiso 1 1 calc R
C44 C 0.8945(3) -0.2554(6) 0.3483(4) 0.027(3) Uani 1 1 d .
H42 H 0.9024 -0.3163 0.3535 0.033 Uiso 1 1 calc R
C45 C 0.8885(3) -0.2066(7) 0.3037(4) 0.023(2) Uiso 1 1 d .
C46 C 0.8769(3) -0.1174(7) 0.2967(4) 0.033(3) Uani 1 1 d .
H40 H 0.8715 -0.0866 0.2660 0.040 Uiso 1 1 calc R
C47 C 0.8635(6) 0.0302(9) 0.3266(6) 0.073(6) Uani 1 1 d .
C48 C 0.8987(4) -0.2506(7) 0.2680(4) 0.031(3) Uani 1 1 d .
C49 C 0.8076(3) 0.0477(7) 0.6211(5) 0.028(3) Uani 1 1 d .
C50 C 0.8066(3) -0.0514(7) 0.6109(4) 0.029(3) Uani 1 1 d .
C51 C 0.8272(4) -0.1132(7) 0.6491(5) 0.042(3) Uani 1 1 d .
H47 H 0.8418 -0.0910 0.6829 0.051 Uiso 1 1 calc R
C52 C 0.7858(4) -0.0854(8) 0.5602(5) 0.045(3) Uani 1 1 d .
H51 H 0.7715 -0.0453 0.5330 0.054 Uiso 1 1 calc R
C53 C 0.7866(4) -0.1778(7) 0.5503(5) 0.046(4) Uani 1 1 d .
H50 H 0.7736 -0.1982 0.5159 0.055 Uiso 1 1 calc R
C54 C 0.8054(3) -0.2414(7) 0.5885(4) 0.029(3) Uani 1 1 d .
C55 C 0.8276(4) -0.2068(7) 0.6403(5) 0.041(3) Uani 1 1 d .
C56 C 0.8507(6) -0.2694(10) 0.6840(6) 0.084(7) Uani 1 1 d .
C57 C 0.8020(3) -0.3416(7) 0.5753(4) 0.031(3) Uani 1 1 d .
C58 C 0.8150(3) -0.3794(7) 0.5460(5) 0.033(3) Uani 1 1 d .
C59 C 0.8360(4) -0.3231(8) 0.5292(7) 0.058(4) Uani 1 1 d .
C60 C 0.8087(3) -0.4725(6) 0.5299(4) 0.029(3) Uani 1 1 d .
H54 H 0.8168 -0.4965 0.5090 0.035 Uiso 1 1 calc R
C61 C 0.7904(3) -0.5279(6) 0.5457(4) 0.019(2) Uani 1 1 d .
C62 C 0.7768(3) -0.4925(6) 0.5738(4) 0.028(3) Uani 1 1 d .
H56 H 0.7641 -0.5299 0.5835 0.033 Uiso 1 1 calc R
C63 C 0.7824(3) -0.3980(6) 0.5883(5) 0.034(3) Uani 1 1 d .
H60 H 0.7728 -0.3732 0.6069 0.041 Uiso 1 1 calc R
C64 C 0.7876(3) -0.6309(6) 0.5344(4) 0.026(3) Uani 1 1 d .
C75 C 0.7472(6) 0.3080(15) 0.6666(9) 0.111(7) Uiso 1 1 d D
C76 C 0.7731(8) 0.313(2) 0.7222(11) 0.190(13) Uiso 1 1 d D
C79 C 0.7400(8) 0.408(2) 0.6576(10) 0.176(12) Uiso 1 1 d D
C91 C 1.0148(6) 0.1566(13) 0.5900(8) 0.098(6) Uiso 1 1 d D
C92 C 1.0109(7) 0.0588(15) 0.5732(9) 0.153(10) Uiso 1 1 d D
C93 C 1.0032 0.2097 0.5518 0.236(17) Uiso 1 1 d D
C94 C 0.9852 0.1908 0.4966 0.211(14) Uiso 1 1 d .
C95 C 0.9837 0.0920 0.4820 0.191(13) Uiso 1 1 d .
C96 C 1.0009(5) 0.3142(9) 0.5570(7) 0.072(5) Uiso 1 1 d D
C97 C 0.9997(8) 0.0141(19) 0.5240(9) 0.155(11) Uiso 1 1 d D
C98 C 0.7371 0.2231 0.6365 0.147(9) Uiso 1 1 d D
C11B C 0.7443 0.1279 0.6526 0.185(13) Uiso 1 1 d D
OW1 O 0.9594(15) 0.473(2) 0.5107(15) 0.68(5) Uani 1 1 d .
C12B C 0.7741(7) 0.143(2) 0.7057(8) 0.193(13) Uiso 1 1 d D
C13B C 0.7896 0.2211 0.7423 0.29(2) Uiso 1 1 d .

loop_
_atom_site_aniso_label
_atom_site_aniso_U_11
_atom_site_aniso_U_22
_atom_site_aniso_U_33
_atom_site_aniso_U_23
_atom_site_aniso_U_13
_atom_site_aniso_U_12
Pb1 0.0215(2) 0.00907(16) 0.00901(18) 0.00044(12) 0.01000(17) 0.00114(14)
Pb2 0.0204(2) 0.01253(17) 0.01218(18) 0.00008(13) 0.01107(17) -0.00035(15)
Pb3 0.0189(2) 0.00952(16) 0.00779(17) 0.00048(12) 0.00796(17) 0.00078(14)
Pb4 0.0184(2) 0.01444(18) 0.01484(19) -0.00132(14) 0.00896(18) -0.00154(15)
Pb5 0.0322(3) 0.01459(18) 0.0267(2) 0.00308(15) 0.0247(2) 0.00381(16)
Pb6 0.0228(2) 0.01184(17) 0.00858(18) 0.00041(13) 0.00597(17) -0.00130(15)
F1 0.205(13) 0.049(5) 0.072(6) 0.020(5) 0.095(8) 0.020(6)
F2 0.078(8) 0.094(7) 0.070(6) 0.060(6) 0.013(6) -0.003(6)
F3 0.078(7) 0.029(4) 0.033(4) 0.005(3) 0.015(4) -0.020(4)
F4 0.078(7) 0.045(4) 0.086(7) 0.027(4) 0.046(6) 0.010(4)
F5 0.055(7) 0.074(6) 0.075(7) -0.001(5) 0.017(6) -0.022(5)
F6 0.087(8) 0.049(5) 0.097(7) -0.018(5) 0.061(7) -0.012(5)
F7 0.168(11) 0.047(5) 0.064(6) -0.019(4) 0.075(7) -0.034(6)
F8 0.156(12) 0.051(5) 0.100(8) 0.006(5) 0.083(9) -0.001(6)
F9 0.088(8) 0.037(4) 0.059(5) 0.000(4) 0.031(5) -0.034(4)
F11 0.128(14) 0.41(2) 0.111(11) 0.115(14) 0.076(11) 0.052(15)
F12 0.31(3) 0.199(17) 0.181(17) 0.004(14) 0.114(19) 0.075(18)
F13 0.038(6) 0.129(8) 0.066(6) -0.057(6) 0.031(5) -0.031(5)
F14 0.062(7) 0.156(9) 0.027(5) -0.039(5) 0.007(5) -0.008(6)
F15 0.084(8) 0.060(5) 0.089(7) -0.042(5) 0.061(6) -0.028(5)
F16 0.177(12) 0.064(5) 0.073(6) 0.021(5) 0.089(8) 0.067(6)
F17 0.191(14) 0.030(5) 0.110(9) -0.015(5) 0.094(10) -0.016(6)
F18 0.261(14) 0.032(4) 0.073(6) 0.026(4) 0.118(9) 0.058(6)
F19 0.232(16) 0.032(5) 0.045(6) -0.011(4) -0.020(7) 0.034(7)
F20 0.073(7) 0.031(4) 0.055(5) 0.005(4) -0.005(5) 0.013(4)
F21 0.32(2) 0.083(7) 0.102(9) 0.061(7) 0.147(12) 0.069(10)
F22 0.089(9) 0.057(5) 0.150(10) -0.037(6) 0.081(8) -0.052(5)
F23 0.197(14) 0.057(6) 0.126(10) 0.032(6) 0.122(10) -0.003(7)
F24 0.143(11) 0.050(5) 0.162(11) -0.017(6) 0.130(10) -0.030(6)
O1 0.038(6) 0.013(3) 0.033(4) 0.008(3) 0.014(4) -0.002(3)
O2 0.028(5) 0.017(4) 0.025(4) 0.001(3) 0.005(4) -0.003(3)
O3 0.024(5) 0.018(3) 0.026(4) 0.010(3) 0.017(4) 0.008(3)
O4 0.020(5) 0.014(3) 0.015(3) -0.001(3) 0.006(3) 0.004(3)
O5 0.053(6) 0.028(4) 0.027(4) -0.009(3) 0.033(4) -0.017(4)
O6 0.025(5) 0.023(3) 0.013(4) -0.002(3) 0.013(3) 0.003(3)
O7 0.038(5) 0.013(3) 0.014(3) 0.001(3) 0.016(4) 0.003(3)
O8 0.037(5) 0.012(3) 0.016(4) -0.003(3) 0.018(4) -0.002(3)
O9 0.021(5) 0.011(3) 0.019(4) -0.006(3) 0.013(4) -0.002(3)
O10 0.022(5) 0.021(3) 0.007(3) 0.001(3) 0.009(3) 0.006(3)
O11 0.037(5) 0.022(3) 0.011(4) -0.006(3) 0.017(4) -0.013(3)
O12 0.054(6) 0.017(3) 0.019(4) -0.001(3) 0.027(4) 0.001(4)
O13 0.028(5) 0.016(3) 0.051(5) 0.008(3) 0.028(5) 0.004(3)
O14 0.045(6) 0.017(4) 0.029(4) 0.000(3) 0.022(4) -0.006(3)
O15 0.022(5) 0.015(3) 0.038(5) 0.002(3) 0.016(4) -0.005(3)
O16 0.017(5) 0.019(3) 0.027(4) 0.000(3) 0.010(4) 0.002(3)
O17 0.022(4) 0.008(3) 0.009(3) 0.000(2) 0.010(3) 0.000(3)
O18 0.012(4) 0.020(3) 0.006(3) 0.000(2) 0.005(3) 0.001(3)
C1 0.024(7) 0.018(5) 0.030(6) 0.000(5) 0.019(6) -0.001(5)
C2 0.028(7) 0.012(5) 0.023(6) -0.007(4) 0.011(5) -0.008(4)
C3 0.042(9) 0.014(5) 0.026(6) 0.007(4) 0.012(6) 0.002(5)
C4 0.037(8) 0.014(5) 0.024(6) -0.009(4) 0.003(6) -0.008(5)
C5 0.025(7) 0.011(5) 0.022(5) -0.003(4) 0.007(5) -0.002(4)
C6 0.042(8) 0.013(5) 0.021(6) 0.002(4) 0.009(6) -0.010(5)
C7 0.044(9) 0.014(5) 0.022(6) -0.002(4) 0.014(6) -0.009(5)
C8 0.062(11) 0.019(6) 0.042(8) -0.001(5) 0.025(8) -0.005(6)
C9 0.031(7) 0.013(5) 0.019(5) 0.005(4) 0.011(5) 0.000(5)
C10 0.022(7) 0.015(5) 0.022(6) 0.001(4) 0.002(5) -0.009(5)
C11 0.027(7) 0.019(5) 0.021(6) 0.007(4) 0.011(5) 0.009(5)
C12 0.020(7) 0.022(5) 0.014(5) 0.004(4) 0.005(5) -0.001(4)
C13 0.031(8) 0.015(5) 0.024(6) -0.001(4) 0.007(6) -0.007(5)
C14 0.047(9) 0.014(5) 0.037(7) -0.008(5) 0.023(7) 0.002(5)
C15 0.076(13) 0.027(7) 0.051(9) 0.002(6) 0.030(9) 0.006(7)
C16 0.009(6) 0.026(5) 0.011(5) 0.002(4) 0.001(5) 0.002(5)
C17 0.027(7) 0.021(5) 0.008(5) -0.002(4) 0.012(5) -0.006(5)
C18 0.052(8) 0.017(5) 0.018(5) 0.003(4) 0.027(6) -0.004(5)
C19 0.109(14) 0.041(7) 0.026(7) -0.021(6) 0.045(9) -0.040(8)
C20 0.093(13) 0.032(6) 0.037(7) -0.003(6) 0.047(9) -0.021(7)
C21 0.119(17) 0.061(10) 0.052(10) 0.004(8) 0.060(12) -0.030(10)
C22 0.056(9) 0.024(5) 0.020(6) 0.001(4) 0.027(6) 0.000(5)
C23 0.076(11) 0.030(6) 0.011(5) 0.000(5) 0.026(7) -0.001(6)
C24 0.065(10) 0.032(6) 0.025(6) -0.003(5) 0.031(7) -0.016(6)
C25 0.051(9) 0.011(5) 0.023(6) 0.008(4) 0.026(6) 0.005(5)
C26 0.067(11) 0.062(9) 0.052(9) 0.019(7) 0.051(9) 0.016(8)
C27 0.050(9) 0.035(6) 0.029(7) 0.017(5) 0.027(7) 0.010(6)
C28 0.038(8) 0.012(5) 0.018(5) -0.002(4) 0.018(6) -0.002(4)
C29 0.051(9) 0.033(6) 0.035(7) 0.012(5) 0.034(7) 0.002(6)
C30 0.051(10) 0.040(7) 0.034(7) 0.023(6) 0.024(7) 0.014(6)
C33 0.024(7) 0.010(4) 0.013(5) 0.006(4) 0.013(5) 0.010(4)
C34 0.011(6) 0.026(5) 0.018(5) 0.003(4) 0.010(5) 0.006(4)
C35 0.055(9) 0.014(5) 0.022(6) -0.010(4) 0.024(6) 0.002(5)
C36 0.037(9) 0.046(7) 0.034(7) -0.009(6) 0.028(7) -0.003(6)
C37 0.057(9) 0.028(6) 0.022(6) 0.003(5) 0.032(7) 0.008(6)
C38 0.040(8) 0.036(6) 0.020(6) -0.012(5) 0.018(6) -0.002(5)
C39 0.067(12) 0.068(10) 0.028(8) -0.024(7) 0.030(8) -0.014(8)
C40 0.057(9) 0.025(6) 0.024(6) -0.009(5) 0.031(7) -0.006(5)
C41 0.034(8) 0.029(6) 0.028(6) -0.008(5) 0.021(6) -0.003(5)
C42 0.083(11) 0.014(5) 0.034(7) -0.007(5) 0.048(8) -0.002(6)
C43 0.055(9) 0.026(6) 0.027(6) -0.004(5) 0.033(7) 0.003(5)
C44 0.056(9) 0.013(5) 0.025(6) -0.005(4) 0.029(6) -0.006(5)
C46 0.072(10) 0.024(5) 0.011(5) 0.001(4) 0.027(6) 0.004(6)
C47 0.16(2) 0.039(8) 0.049(10) 0.001(7) 0.079(13) 0.012(10)
C48 0.056(10) 0.022(6) 0.025(6) -0.015(5) 0.026(7) -0.017(6)
C49 0.029(8) 0.023(5) 0.049(8) 0.006(5) 0.032(7) -0.007(5)
C50 0.034(8) 0.017(5) 0.035(7) 0.007(5) 0.017(6) 0.003(5)
C51 0.069(11) 0.030(6) 0.024(7) 0.005(5) 0.021(7) 0.007(6)
C52 0.037(9) 0.031(7) 0.041(8) 0.005(6) 0.002(7) -0.003(6)
C53 0.048(10) 0.024(6) 0.030(7) 0.001(5) -0.005(6) -0.007(6)
C54 0.027(8) 0.017(5) 0.030(6) 0.000(5) 0.005(6) 0.000(5)
C55 0.061(11) 0.024(6) 0.034(7) 0.010(5) 0.021(7) 0.006(6)
C56 0.15(2) 0.031(8) 0.031(8) 0.007(7) 0.019(11) 0.016(10)
C57 0.036(8) 0.015(5) 0.026(6) 0.008(5) 0.005(6) 0.002(5)
C58 0.027(8) 0.021(5) 0.044(8) 0.011(5) 0.014(6) 0.003(5)
C59 0.074(13) 0.023(7) 0.089(13) 0.004(7) 0.051(11) -0.015(7)
C60 0.030(8) 0.017(5) 0.037(7) 0.003(5) 0.015(6) 0.000(5)
C61 0.018(7) 0.011(4) 0.018(5) 0.002(4) 0.002(5) 0.006(4)
C62 0.031(8) 0.014(5) 0.041(7) 0.006(5) 0.020(6) 0.000(5)
C63 0.044(9) 0.009(5) 0.045(8) 0.008(5) 0.020(7) 0.005(5)
C64 0.031(8) 0.014(5) 0.023(6) 0.005(4) 0.006(6) 0.005(5)
OW1 1.42(13) 0.53(5) 0.55(6) -0.48(5) 0.83(8) -0.80(7)

loop_
_atom_type_symbol
_atom_type_description
_atom_type_scat_dispersion_real
_atom_type_scat_dispersion_imag
_atom_type_scat_source
C C 0.0033 0.0016 'International Tables Vol C Tables 4.2.6.8 and 6.1.1.4'
H H 0.0000 0.0000 'International Tables Vol C Tables 4.2.6.8 and 6.1.1.4'
O O 0.0106 0.0060 'International Tables Vol C Tables 4.2.6.8 and 6.1.1.4'
F F 0.0171 0.0103 'International Tables Vol C Tables 4.2.6.8 and 6.1.1.4'
Pb Pb -3.3944 10.1111 'International Tables Vol C Tables 4.2.6.8 and 6.1.1.4'

loop_
_geom_angle_atom_site_label_1
_geom_angle_atom_site_label_2
_geom_angle_atom_site_label_3
_geom_angle
_geom_angle_site_symmetry_1
_geom_angle_site_symmetry_3
O17 Pb1 O18 76.6(2) . .
O17 Pb1 O9 100.3(2) . .
O18 Pb1 O9 77.26(19) . .
O17 Pb1 O11 73.0(2) . 6_556
O18 Pb1 O11 80.8(2) . 6_556
O9 Pb1 O11 157.99(19) . 6_556
O17 Pb1 O10 74.81(19) . .
O18 Pb1 O10 112.36(19) . .
O9 Pb1 O10 50.4(2) . .
O11 Pb1 O10 141.0(2) 6_556 .
O17 Pb1 Pb3 39.04(15) . .
O18 Pb1 Pb3 37.52(15) . .
O9 Pb1 Pb3 88.30(13) . .
O11 Pb1 Pb3 73.23(13) 6_556 .
O10 Pb1 Pb3 94.80(13) . .
O17 Pb1 Pb5 36.82(13) . .
O18 Pb1 Pb5 95.53(15) . .
O9 Pb1 Pb5 135.82(15) . .
O11 Pb1 Pb5 45.13(16) 6_556 .
O10 Pb1 Pb5 96.03(13) . .
Pb3 Pb1 Pb5 63.911(13) . .
O18 Pb2 O2 83.7(2) . .
O18 Pb2 O4 80.1(2) . .
O2 Pb2 O4 123.4(2) . .
O18 Pb2 O6 75.0(2) . .
O2 Pb2 O6 71.7(2) . .
O4 Pb2 O6 149.2(2) . .
O18 Pb2 O1 76.6(2) . .
O2 Pb2 O1 50.4(2) . .
O4 Pb2 O1 73.1(2) . .
O6 Pb2 O1 117.2(2) . .
O18 Pb2 O9 74.25(19) . .
O2 Pb2 O9 138.7(2) . .
O4 Pb2 O9 87.1(2) . .
O6 Pb2 O9 69.0(2) . .
O1 Pb2 O9 147.10(19) . .
O18 Pb2 Pb3 38.25(15) . .
O2 Pb2 Pb3 56.00(17) . .
O4 Pb2 Pb3 117.05(14) . .
O6 Pb2 Pb3 45.11(12) . .
O1 Pb2 Pb3 79.83(17) . .
O9 Pb2 Pb3 86.55(13) . .
O18 Pb3 O17 76.6(2) . .
O18 Pb3 O6 76.1(2) . .
O17 Pb3 O6 82.85(19) . .
O18 Pb3 O8 104.3(2) . .
O17 Pb3 O8 77.05(19) . .
O6 Pb3 O8 159.1(2) . .
O18 Pb3 O7 76.4(2) . .
O17 Pb3 O7 109.55(19) . .
O6 Pb3 O7 146.1(2) . .
O8 Pb3 O7 49.7(2) . .
O18 Pb3 Pb2 37.95(13) . .
O17 Pb3 Pb2 96.42(15) . .
O6 Pb3 Pb2 46.66(16) . .
O8 Pb3 Pb2 140.97(16) . .
O7 Pb3 Pb2 99.67(15) . .
O18 Pb3 Pb1 38.28(15) . .
O17 Pb3 Pb1 38.31(16) . .
O6 Pb3 Pb1 76.64(14) . .
O8 Pb3 Pb1 90.73(13) . .
O7 Pb3 Pb1 93.56(13) . .
Pb2 Pb3 Pb1 64.505(13) . .
O17 Pb4 O16 76.9(2) . .
O17 Pb4 O5 102.8(2) . .
O16 Pb4 O5 77.3(2) . .
O17 Pb4 O10 74.66(19) . .
O16 Pb4 O10 135.1(2) . .
O5 Pb4 O10 76.0(2) . .
O17 Pb4 O13 73.4(2) . .
O16 Pb4 O13 119.3(2) . .
O5 Pb4 O13 160.4(2) . .
O10 Pb4 O13 84.46(19) . .
O17 Pb4 Pb5 35.93(14) . .
O16 Pb4 Pb5 81.19(16) . .
O5 Pb4 Pb5 137.35(17) . .
O10 Pb4 Pb5 94.90(12) . .
O13 Pb4 Pb5 45.49(16) . .
O17 Pb5 O14 80.4(2) . .
O17 Pb5 O11 74.6(2) . 6_556
O14 Pb5 O11 70.3(2) . 6_556
O17 Pb5 O13 75.0(2) . .
O14 Pb5 O13 51.5(2) . .
O11 Pb5 O13 117.4(2) 6_556 .
O17 Pb5 O15 73.9(2) . 1_565
O14 Pb5 O15 124.5(2) . 1_565
O11 Pb5 O15 141.55(19) 6_556 1_565
O13 Pb5 O15 74.5(2) . 1_565
O17 Pb5 O8 75.69(19) . .
O14 Pb5 O8 136.9(2) . .
O11 Pb5 O8 69.0(2) 6_556 .
O13 Pb5 O8 146.50(19) . .
O15 Pb5 O8 82.2(2) 1_565 .
O17 Pb5 Pb1 37.75(15) . .
O14 Pb5 Pb1 52.15(17) . .
O11 Pb5 Pb1 46.12(13) 6_556 .
O13 Pb5 Pb1 77.93(15) . .
O15 Pb5 Pb1 110.83(14) 1_565 .
O8 Pb5 Pb1 88.58(14) . .
O17 Pb5 Pb4 36.88(16) . .
O14 Pb5 Pb4 79.97(16) . .
O11 Pb5 Pb4 108.97(13) 6_556 .
O13 Pb5 Pb4 46.32(14) . .
O15 Pb5 Pb4 50.64(14) 1_565 .
O8 Pb5 Pb4 100.21(12) . .
Pb1 Pb5 Pb4 64.435(11) . .
O18 Pb6 O12 110.4(2) . 6_556
O18 Pb6 O3 81.9(2) . .
O12 Pb6 O3 71.6(2) 6_556 .
O18 Pb6 O7 77.7(2) . .
O12 Pb6 O7 74.9(2) 6_556 .
O3 Pb6 O7 131.2(2) . .
C1 O1 Pb2 89.3(6) . .
C1 O2 Pb2 97.2(6) . .
C16 O3 Pb6 106.1(6) 2_756 .
C16 O4 Pb2 137.6(6) . .
C17 O5 Pb4 120.9(5) . .
C17 O6 Pb3 134.5(6) . .
C17 O6 Pb2 137.3(6) . .
Pb3 O6 Pb2 88.2(2) . .
C32 O7 Pb6 127.1(5) . .
C32 O7 Pb3 91.0(6) . .
Pb6 O7 Pb3 92.99(18) . .
C32 O8 Pb3 96.3(5) . .
C32 O8 Pb5 134.6(6) . .
Pb3 O8 Pb5 93.65(18) . .
C33 O9 Pb1 96.6(5) . .
C33 O9 Pb2 141.0(6) . .
Pb1 O9 Pb2 93.57(18) . .
C33 O10 Pb1 91.3(6) . .
C33 O10 Pb4 123.4(5) . .
Pb1 O10 Pb4 95.05(18) . .
C48 O11 Pb5 135.4(7) . 6
C48 O11 Pb1 135.0(7) . 6
Pb5 O11 Pb1 88.7(2) 6 6
C48 O12 Pb6 114.9(6) . 6
C49 O13 Pb5 90.5(7) . .
C49 O13 Pb4 116.5(6) . .
Pb5 O13 Pb4 88.19(19) . .
C49 O14 Pb5 97.7(6) . .
C64 O15 Pb5 115.9(7) . 1_545
C64 O16 Pb4 103.5(5) 1_565 .
Pb5 O17 Pb1 105.4(2) . .
Pb5 O17 Pb4 107.2(3) . .
Pb1 O17 Pb4 115.1(2) . .
Pb5 O17 Pb3 113.3(2) . .
Pb1 O17 Pb3 102.7(3) . .
Pb4 O17 Pb3 113.0(2) . .
Pb2 O18 Pb3 103.8(2) . .
Pb2 O18 Pb6 112.8(3) . .
Pb3 O18 Pb6 112.6(2) . .
Pb2 O18 Pb1 114.0(2) . .
Pb3 O18 Pb1 104.2(2) . .
Pb6 O18 Pb1 109.1(2) . .
O2 C1 O1 121.4(9) . .
O2 C1 C2 119.5(9) . .
O1 C1 C2 119.1(10) . .
C7 C2 C3 118.6(9) . .
C7 C2 C1 120.7(10) . .
C3 C2 C1 120.7(9) . .
C4 C3 C2 120.6(10) . .
C3 C4 C5 121.4(10) . .
C6 C5 C4 117.6(8) . .
C6 C5 C9 124.8(9) . .
C4 C5 C9 117.5(9) . .
C5 C6 C7 119.9(9) . .
C5 C6 C8 121.9(9) . .
C7 C6 C8 117.9(10) . .
C2 C7 C6 121.4(10) . .
F3 C8 F2 108.5(11) . .
F3 C8 F1 103.8(10) . .
F2 C8 F1 95.2(11) . .
F3 C8 C6 120.8(11) . .
F2 C8 C6 113.1(10) . .
F1 C8 C6 112.0(10) . .
C14 C9 C10 116.6(9) . .
C14 C9 C5 120.9(9) . .
C10 C9 C5 122.4(9) . .
C11 C10 C9 121.0(10) . .
C11 C10 C15 117.9(10) . .
C9 C10 C15 121.1(9) . .
C10 C11 C12 120.9(10) . .
C11 C12 C13 118.7(9) . .
C11 C12 C16 119.0(9) . 1_565
C13 C12 C16 122.3(9) . 1_565
C14 C13 C12 119.7(11) . .
C13 C14 C9 122.8(10) . .
F4 C15 F6 106.1(11) . .
F4 C15 F5 103.2(11) . .
F6 C15 F5 102.0(12) . .
F4 C15 C10 117.7(12) . .
F6 C15 C10 114.8(10) . .
F5 C15 C10 111.4(11) . .
O4 C16 O3 122.7(9) . 2_756
O4 C16 C12 119.4(9) . 1_545
O3 C16 C12 117.9(9) 2_756 1_545
O5 C17 O6 124.9(8) . .
O5 C17 C18 116.1(8) . .
O6 C17 C18 118.9(9) . .
C24 C18 C19 118.1(9) . .
C24 C18 C17 122.2(9) . .
C19 C18 C17 119.3(8) . .
C20 C19 C18 121.1(10) . .
C19 C20 C22 120.6(10) . .
C19 C20 C21 118.2(11) . .
C22 C20 C21 121.2(10) . .
F9 C21 F7 110.8(14) . .
F9 C21 F8 102.3(11) . .
F7 C21 F8 99.9(13) . .
F9 C21 C20 115.1(14) . .
F7 C21 C20 114.9(10) . .
F8 C21 C20 112.0(15) . .
C20 C22 C23 117.6(9) . .
C20 C22 C25 122.9(9) . .
C23 C22 C25 119.3(9) . .
C24 C23 C22 122.2(9) . .
C23 C24 C18 119.9(10) . .
C26 C25 C30 118.0(9) . .
C26 C25 C22 120.7(10) . .
C30 C25 C22 121.3(10) . .
C27 C26 C25 122.1(11) . .
C26 C27 C28 120.1(12) . .
C29 C28 C27 118.4(9) . .
C29 C28 C32 121.6(9) . 6_565
C27 C28 C32 120.0(10) . 6_565
C28 C29 C30 121.6(11) . .
C25 C30 C31 116.8(8) . .
C25 C30 C29 119.7(11) . .
C31 C30 C29 122.1(10) . .
C30 C31 F12 123.2(10) . .
C30 C31 F10 107.3(10) . .
F12 C31 F10 110.0(12) . .
C30 C31 F11 110.9(8) . .
F12 C31 F11 113.6(10) . .
F10 C31 F11 85.0(10) . .
O8 C32 O7 122.9(8) . .
O8 C32 C28 118.2(8) . 6_566
O7 C32 C28 118.9(9) . 6_566
O9 C33 O10 121.6(8) . .
O9 C33 C34 119.4(8) . .
O10 C33 C34 119.1(9) . .
C41 C34 C35 118.8(9) . .
C41 C34 C33 122.3(9) . .
C35 C34 C33 118.9(9) . .
C36 C35 C34 119.9(11) . .
C35 C36 C37 120.4(10) . .
C36 C37 C38 119.3(9) . .
C36 C37 C40 117.4(10) . .
C38 C37 C40 123.0(11) . .
C41 C38 C37 119.3(11) . .
C41 C38 C39 120.8(10) . .
C37 C38 C39 119.8(9) . .
F14 C39 F15 106.0(10) . .
F14 C39 F13 106.9(13) . .
F15 C39 F13 108.7(11) . .
F14 C39 C38 111.2(11) . .
F15 C39 C38 113.4(12) . .
F13 C39 C38 110.5(9) . .
C43 C40 C42 118.8(9) . .
C43 C40 C37 118.3(9) . .
C42 C40 C37 122.5(9) . .
C38 C41 C34 122.3(10) . .
C46 C42 C40 119.6(9) . .
C46 C42 C47 119.2(9) . .
C40 C42 C47 121.1(9) . .
C40 C43 C44 121.0(9) . .
C45 C44 C43 119.1(9) . .
C46 C45 C44 119.5(9) . .
C46 C45 C48 121.5(9) . .
C44 C45 C48 118.6(9) . .
C45 C46 C42 121.8(9) . .
F16 C47 F18 107.2(15) . .
F16 C47 F17 105.2(11) . .
F18 C47 F17 107.5(13) . .
F16 C47 C42 114.4(12) . .
F18 C47 C42 112.1(10) . .
F17 C47 C42 110.1(15) . .
O12 C48 O11 124.6(9) . .
O12 C48 C45 118.3(10) . .
O11 C48 C45 117.1(11) . .
O13 C49 O14 120.3(9) . .
O13 C49 C50 120.3(11) . .
O14 C49 C50 119.4(11) . .
C51 C50 C52 117.5(10) . .
C51 C50 C49 122.2(11) . .
C52 C50 C49 120.1(10) . .
C50 C51 C55 123.5(12) . .
C53 C52 C50 119.9(12) . .
C54 C53 C52 123.3(12) . .
C53 C54 C55 116.9(10) . .
C53 C54 C57 119.9(10) . .
C55 C54 C57 123.2(10) . .
C51 C55 C54 118.6(11) . .
C51 C55 C56 120.2(12) . .
C54 C55 C56 121.2(10) . .
F20 C56 F19 108.2(17) . .
F20 C56 F21 106.5(12) . .
F19 C56 F21 106.3(14) . .
F20 C56 C55 114.2(12) . .
F19 C56 C55 113.0(12) . .
F21 C56 C55 108.2(16) . .
C58 C57 C63 118.2(10) . .
C58 C57 C54 122.1(10) . .
C63 C57 C54 119.5(11) . .
C57 C58 C60 121.2(10) . .
C57 C58 C59 122.0(10) . .
C60 C58 C59 116.8(10) . .
F23 C59 F22 105.3(11) . .
F23 C59 F24 107.9(13) . .
F22 C59 F24 106.8(14) . .
F23 C59 C58 113.3(14) . .
F22 C59 C58 110.8(12) . .
F24 C59 C58 112.3(10) . .
C61 C60 C58 118.9(10) . .
C62 C61 C60 121.3(9) . .
C62 C61 C64 119.6(9) . .
C60 C61 C64 119.0(9) . .
C61 C62 C63 119.0(9) . .
C57 C63 C62 121.3(11) . .
O15 C64 O16 123.8(9) . 1_545
O15 C64 C61 120.0(9) . .
O16 C64 C61 116.1(9) 1_545 .
C98 C75 C76 124(2) . .
C98 C75 C79 138(2) . .
C76 C75 C79 97(2) . .
C75 C76 C13B 111(2) . .
C75 C79 O20 96(2) . .
C93 C91 C92 111.0(18) . .
C93 C96 O19 103.8(9) . .
C97 C92 C91 134(2) . .
C91 C93 C94 131.0(9) . .
C91 C93 C96 122.3(11) . .
C94 C93 C96 106.1(6) . .
C93 C94 C95 115.678(6) . .
C94 C95 C97 121.7(8) . .
C94 C95 C97 156.2(10) . 5_756
C97 C95 C97 53.5(13) . 5_756
C92 C97 C97 158(4) . 5_756
C92 C97 C95 106(2) . .
C97 C97 C95 70(2) 5_756 .
C92 C97 C95 124(2) . 5_756
C97 C97 C95 56.6(18) 5_756 5_756
C95 C97 C95 126.5(13) . 5_756
C11B C98 C75 131.2(9) . .
C98 C11B C12B 98.2(12) . .
C11B C12B C13B 137(2) . .
C12B C13B C76 116.2(14) . .

loop_
_geom_bond_atom_site_label_1
_geom_bond_atom_site_label_2
_geom_bond_distance
_geom_bond_site_symmetry_2
Pb1 O17 2.313(6) .
Pb1 O18 2.326(6) .
Pb1 O9 2.549(6) .
Pb1 O11 2.625(6) 6_556
Pb1 O10 2.645(6) .
Pb1 Pb3 3.6403(12) .
Pb1 Pb5 3.6412(7) .
Pb2 O18 2.272(5) .
Pb2 O2 2.515(6) .
Pb2 O4 2.532(7) .
Pb2 O6 2.610(7) .
Pb2 O1 2.678(7) .
Pb2 O9 2.741(6) .
Pb2 Pb3 3.5876(7) .
Pb3 O18 2.287(6) .
Pb3 O17 2.350(6) .
Pb3 O6 2.543(6) .
Pb3 O8 2.573(6) .
Pb3 O7 2.680(6) .
Pb4 O17 2.315(6) .
Pb4 O16 2.413(6) .
Pb4 O5 2.492(6) .
Pb4 O10 2.651(6) .
Pb4 O13 2.667(6) .
Pb4 Pb5 3.6856(8) .
Pb5 O17 2.264(5) .
Pb5 O14 2.473(7) .
Pb5 O11 2.581(7) 6_556
Pb5 O13 2.630(7) .
Pb5 O15 2.706(7) 1_565
Pb5 O8 2.710(6) .
Pb6 O18 2.313(6) .
Pb6 O12 2.438(6) 6_556
Pb6 O3 2.483(6) .
Pb6 O7 2.596(7) .
F1 C8 1.361(13) .
F2 C8 1.353(16) .
F3 C8 1.260(12) .
F4 C15 1.322(13) .
F5 C15 1.423(16) .
F6 C15 1.379(15) .
F7 C21 1.332(16) .
F8 C21 1.42(2) .
F9 C21 1.300(17) .
F10 C31 1.44(2) .
F11 C31 1.553(16) .
F12 C31 1.403(18) .
F13 C39 1.347(15) .
F14 C39 1.336(15) .
F15 C39 1.339(15) .
F16 C47 1.315(18) .
F17 C47 1.32(2) .
F18 C47 1.317(15) .
F19 C56 1.316(19) .
F20 C56 1.314(18) .
F21 C56 1.41(2) .
F22 C59 1.330(17) .
F23 C59 1.289(18) .
F24 C59 1.336(15) .
O1 C1 1.277(12) .
O2 C1 1.264(13) .
O3 C16 1.263(12) 2_756
O4 C16 1.251(11) .
O5 C17 1.242(11) .
O6 C17 1.256(11) .
O7 C32 1.266(11) .
O8 C32 1.253(11) .
O9 C33 1.254(12) .
O10 C33 1.283(11) .
O11 C48 1.277(13) .
O11 Pb5 2.581(7) 6
O11 Pb1 2.625(6) 6
O12 C48 1.233(14) .
O12 Pb6 2.438(6) 6
O13 C49 1.277(13) .
O14 C49 1.283(14) .
O15 C64 1.247(12) .
O15 Pb5 2.706(7) 1_545
O16 C64 1.284(12) 1_565
O19 C96 1.583(16) .
O20 C79 1.497(18) .
C1 C2 1.484(12) .
C2 C7 1.384(14) .
C2 C3 1.395(15) .
C3 C4 1.391(13) .
C4 C5 1.409(14) .
C5 C6 1.406(14) .
C5 C9 1.496(12) .
C6 C7 1.413(12) .
C6 C8 1.445(15) .
C9 C14 1.392(15) .
C9 C10 1.399(14) .
C10 C11 1.370(13) .
C10 C15 1.473(18) .
C11 C12 1.386(14) .
C12 C13 1.391(14) .
C12 C16 1.488(13) 1_565
C13 C14 1.364(13) .
C16 O3 1.263(12) 2_756
C16 C12 1.488(13) 1_545
C17 C18 1.504(11) .
C18 C24 1.373(13) .
C18 C19 1.406(14) .
C19 C20 1.364(14) .
C20 C22 1.380(14) .
C20 C21 1.474(17) .
C22 C23 1.387(14) .
C22 C25 1.496(12) .
C23 C24 1.370(13) .
C25 C26 1.386(17) .
C25 C30 1.388(16) .
C26 C27 1.366(14) .
C27 C28 1.393(15) .
C28 C29 1.372(15) .
C28 C32 1.499(12) 6_565
C29 C30 1.394(13) .
C30 C31 1.392(12) .
C32 C28 1.499(12) 6_566
C33 C34 1.467(12) .
C34 C41 1.381(14) .
C34 C35 1.422(14) .
C35 C36 1.387(13) .
C36 C37 1.397(16) .
C37 C38 1.424(15) .
C37 C40 1.519(12) .
C38 C41 1.368(13) .
C38 C39 1.524(17) .
C40 C43 1.384(14) .
C40 C42 1.407(14) .
C42 C46 1.384(12) .
C42 C47 1.509(16) .
C43 C44 1.403(12) .
C44 C45 1.402(13) .
C45 C46 1.364(13) .
C45 C48 1.496(13) .
C49 C50 1.459(13) .
C50 C51 1.364(15) .
C50 C52 1.395(16) .
C51 C55 1.378(14) .
C52 C53 1.371(15) .
C53 C54 1.365(15) .
C54 C55 1.428(16) .
C54 C57 1.486(14) .
C55 C56 1.481(18) .
C57 C58 1.385(15) .
C57 C63 1.386(15) .
C58 C60 1.406(14) .
C58 C59 1.508(16) .
C60 C61 1.389(13) .
C61 C62 1.360(13) .
C61 C64 1.516(12) .
C62 C63 1.415(13) .
C64 O16 1.284(12) 1_545
C75 C98 1.45(2) .
C75 C76 1.456(18) .
C75 C79 1.47(3) .
C76 C13B 1.49(3) .
C91 C93 1.24(2) .
C91 C92 1.479(17) .
C96 C93 1.527(12) .
C92 C97 1.438(13) .
C93 C94 1.4368(2) .
C94 C95 1.4834(5) .
C95 C97 1.56(3) .
C95 C97 1.75(3) 5_756
C97 C97 1.50(4) 5_756
C97 C95 1.75(3) 5_756
C98 C11B 1.4375(5) .
C11B C12B 1.466(18) .
C12B C13B 1.47(2) .

loop_
_platon_squeeze_void_nr
_platon_squeeze_void_average_x
_platon_squeeze_void_average_y
_platon_squeeze_void_average_z
_platon_squeeze_void_volume
_platon_squeeze_void_count_electrons
1 -0.013 0.451 -0.005 270 229
